data_7219741
loop_
_publ_author_name
'Ou, Yan-Jun'
'Ding, Yu-Jia'
'Hong, Xu-Jia'
'Wei, Qin'
'Zheng, Zhi-Peng'
'Long, Yuhua'
'Cai, Prof. Yue-Peng'
'Yao, Xiangdong'

_publ_section_title
;
 A series of temperature-dependent CdII-complexes containing an important
 family of N-rich heterocycles from in situ conversion of pyridine-type
 Schiff base
;
_journal_name_full 'RSC Adv.'
_journal_paper_doi 10.1039/C4RA16198J
_journal_year 2015
_chemical_formula_sum 'C74 H58 Cd4 Cl4 N20 O3'
_chemical_formula_weight 1866.80
_chemical_name_systematic
; 
 ? 
;
_space_group_IT_number 14
_symmetry_cell_setting monoclinic
_symmetry_space_group_name_Hall '-P 2ybc'
_symmetry_space_group_name_H-M 'P 1 21/c 1'
_atom_sites_solution_hydrogens geom
_atom_sites_solution_primary direct
_atom_sites_solution_secondary difmap
_audit_creation_method SHELXL-97
_audit_update_record
;
2014-10-18 deposited with the CCDC.
2015-03-03 downloaded from the CCDC.
;
_cell_angle_alpha 90.00
_cell_angle_beta 98.187(4)
_cell_angle_gamma 90.00
_cell_formula_units_Z 2
_cell_length_a 12.900(4)
_cell_length_b 13.916(4)
_cell_length_c 21.676(7)
_cell_measurement_reflns_used 2221
_cell_measurement_temperature 298(2)
_cell_measurement_theta_max 20.52
_cell_measurement_theta_min 2.27
_cell_volume 3852(2)
_computing_cell_refinement 'Bruker SAINT'
_computing_data_collection 'Bruker APEX2'
_computing_data_reduction 'Bruker SAINT'
_computing_molecular_graphics 'Bruker SHELXTL'
_computing_publication_material 'Bruker SHELXTL'
_computing_structure_refinement 'SHELXL-97 (Sheldrick, 2008)'
_computing_structure_solution 'SHELXS-97 (Sheldrick, 2008)'
_diffrn_ambient_temperature 298(2)
_diffrn_measured_fraction_theta_full 0.999
_diffrn_measured_fraction_theta_max 0.999
_diffrn_measurement_device_type 'Bruker APEX-II CCD'
_diffrn_measurement_method '\f and \w scans'
_diffrn_radiation_monochromator graphite
_diffrn_radiation_source 'fine-focus sealed tube'
_diffrn_radiation_type MoK\a
_diffrn_radiation_wavelength 0.71073
_diffrn_reflns_av_R_equivalents 0.0636
_diffrn_reflns_av_sigmaI/netI 0.0782
_diffrn_reflns_limit_h_max 15
_diffrn_reflns_limit_h_min -15
_diffrn_reflns_limit_k_max 16
_diffrn_reflns_limit_k_min -15
_diffrn_reflns_limit_l_max 20
_diffrn_reflns_limit_l_min -26
_diffrn_reflns_number 19467
_diffrn_reflns_theta_full 25.25
_diffrn_reflns_theta_max 25.25
_diffrn_reflns_theta_min 1.59
_exptl_absorpt_coefficient_mu 1.288
_exptl_absorpt_correction_T_max 0.8820
_exptl_absorpt_correction_T_min 0.7647
_exptl_absorpt_correction_type multi-scan
_exptl_absorpt_process_details 'SADABS (Sheldrick, 1996)'
_exptl_crystal_colour 'pale yellow'
_exptl_crystal_density_diffrn 1.610
_exptl_crystal_density_method 'not measured'
_exptl_crystal_description block
_exptl_crystal_F_000 1852
_exptl_crystal_size_max 0.22
_exptl_crystal_size_mid 0.17
_exptl_crystal_size_min 0.10
_refine_diff_density_max 0.680
_refine_diff_density_min -0.667
_refine_diff_density_rms 0.105
_refine_ls_extinction_method none
_refine_ls_goodness_of_fit_ref 1.018
_refine_ls_hydrogen_treatment mixed
_refine_ls_matrix_type full
_refine_ls_number_parameters 486
_refine_ls_number_reflns 6977
_refine_ls_number_restraints 3
_refine_ls_restrained_S_all 1.018
_refine_ls_R_factor_all 0.0927
_refine_ls_R_factor_gt 0.0518
_refine_ls_shift/su_max 0.003
_refine_ls_shift/su_mean 0.001
_refine_ls_structure_factor_coef Fsqd
_refine_ls_weighting_details 'calc w=1/[\s^2^(Fo^2^)+(0.0616P)^2^+0.0000P] where P=(Fo^2^+2Fc^2^)/3'
_refine_ls_weighting_scheme calc
_refine_ls_wR_factor_gt 0.1177
_refine_ls_wR_factor_ref 0.1421
_reflns_number_gt 4268
_reflns_number_total 6977
_reflns_threshold_expression >2sigma(I)
_cod_data_source_file c4ra16198j2.cif
_cod_data_source_block c
_cod_depositor_comments
;
The following automatic conversions were performed:

'_symmetry_cell_setting' value 'Monoclinic' changed to 'monoclinic'
according to
/usr/data/users/saulius/crontab/automatic-downloads/rss-feeds/RSC/lib/dictionaries/cif_core.dic
dictionary named 'cif_core.dic' version 2.4.2 from 2011-04-26.

Automatic conversion script
Id: cif_fix_values 3086 2015-02-26 13:12:21Z robertas 
;
_cod_original_sg_symbol_H-M P2(1)/c
_cod_database_code 7219741

loop_
_symmetry_equiv_pos_as_xyz
'x, y, z'
'-x, y+1/2, -z+1/2'
'-x, -y, -z'
'x, -y-1/2, z-1/2'

loop_
_atom_site_label
_atom_site_type_symbol
_atom_site_fract_x
_atom_site_fract_y
_atom_site_fract_z
_atom_site_U_iso_or_equiv
_atom_site_adp_type
_atom_site_occupancy
_atom_site_symmetry_multiplicity
_atom_site_calc_flag
_atom_site_refinement_flags
Cd1 Cd 0.639633(18) 0.330575(17) 0.098658(10) 0.04780(7) Uani 1 1 d .
Cd2 Cd 0.801999(18) 0.012525(18) 0.220085(11) 0.04908(7) Uani 1 1 d .
Cl1 Cl 0.55374(9) 0.48077(7) 0.12026(5) 0.0813(4) Uani 1 1 d .
Cl2 Cl 0.75317(8) -0.11158(7) 0.29007(5) 0.0815(3) Uani 1 1 d .
O1 O 0.1976(3) 0.2566(4) 0.08904(17) 0.199(2) Uani 1 1 d .
H1 H 0.1935 0.2012 0.1014 0.299 Uiso 1 1 calc R
O2 O 0.2146(4) 0.0450(6) 0.1248(3) 0.263(6) Uani 0.50 1 d PD
H2A H 0.2398(7) 0.0117(9) 0.0976(5) 0.394 Uiso 0.50 1 d PD
H2B H 0.1478(4) 0.047(2) 0.1200(13) 0.394 Uiso 0.50 1 d PD
N1 N 0.76632(19) 0.3794(2) 0.03264(11) 0.0542(9) Uani 1 1 d .
N2 N 0.79742(18) 0.28988(18) 0.14666(10) 0.0436(7) Uani 1 1 d .
N3 N 0.9618(2) 0.2379(2) 0.13769(14) 0.0802(12) Uani 1 1 d .
N4 N 0.96422(18) 0.06505(19) 0.26517(11) 0.0464(8) Uani 1 1 d .
N5 N 0.74386(18) 0.14753(19) 0.27167(11) 0.0485(8) Uani 1 1 d .
N6 N 0.8926(2) -0.0690(2) 0.14448(13) 0.0640(10) Uani 1 1 d .
N7 N 0.71305(18) 0.03852(18) 0.12679(11) 0.0467(8) Uani 1 1 d .
N8 N 0.7107(2) 0.0597(3) 0.02174(15) 0.0829(12) Uani 1 1 d .
N9 N 0.53909(19) 0.26302(19) 0.01170(11) 0.0494(8) Uani 1 1 d .
N10 N 0.53964(18) 0.22449(19) 0.15129(11) 0.0476(8) Uani 1 1 d .
C1 C 0.7516(3) 0.4322(3) -0.01917(15) 0.0712(13) Uani 1 1 d .
H1A H 0.6858 0.4587 -0.0316 0.085 Uiso 1 1 calc R
C2 C 0.8305(3) 0.4495(3) -0.05546(16) 0.0793(14) Uani 1 1 d .
H2 H 0.8177 0.4852 -0.0920 0.095 Uiso 1 1 calc R
C3 C 0.9253(3) 0.4130(3) -0.03582(17) 0.0810(14) Uani 1 1 d .
H3 H 0.9799 0.4248 -0.0585 0.097 Uiso 1 1 calc R
C4 C 0.9433(3) 0.3579(3) 0.01772(15) 0.0653(12) Uani 1 1 d .
H4 H 1.0091 0.3317 0.0308 0.078 Uiso 1 1 calc R
C5 C 0.8616(3) 0.3428(2) 0.05133(13) 0.0501(10) Uani 1 1 d .
C6 C 0.8754(2) 0.2889(2) 0.11076(14) 0.0466(9) Uani 1 1 d .
C7 C 0.9325(2) 0.1997(2) 0.19530(14) 0.0441(9) Uani 1 1 d .
C8 C 0.8318(2) 0.2365(2) 0.19887(14) 0.0460(9) Uani 1 1 d .
C9 C 1.0021(2) 0.1435(3) 0.24039(14) 0.0516(10) Uani 1 1 d .
C10 C 1.1077(3) 0.1669(3) 0.25668(16) 0.0665(12) Uani 1 1 d .
H10 H 1.1344 0.2211 0.2393 0.080 Uiso 1 1 calc R
C11 C 1.1727(3) 0.1119(3) 0.29760(18) 0.0753(14) Uani 1 1 d .
H11 H 1.2435 0.1267 0.3070 0.090 Uiso 1 1 calc R
C12 C 1.1308(3) 0.0334(3) 0.32494(17) 0.0682(12) Uani 1 1 d .
H12 H 1.1716 -0.0038 0.3547 0.082 Uiso 1 1 calc R
C13 C 1.0282(3) 0.0129(3) 0.30685(16) 0.0606(11) Uani 1 1 d .
H13 H 1.0003 -0.0405 0.3243 0.073 Uiso 1 1 calc R
C14 C 0.7685(2) 0.2343(2) 0.25013(13) 0.0469(10) Uani 1 1 d .
C15 C 0.7358(3) 0.3191(3) 0.27397(15) 0.0613(11) Uani 1 1 d .
H15 H 0.7539 0.3782 0.2584 0.074 Uiso 1 1 calc R
C16 C 0.6750(3) 0.3138(3) 0.32199(17) 0.0751(13) Uani 1 1 d .
H16 H 0.6505 0.3698 0.3385 0.090 Uiso 1 1 calc R
C17 C 0.6510(3) 0.2255(3) 0.34502(17) 0.0779(13) Uani 1 1 d .
H17 H 0.6124 0.2211 0.3781 0.093 Uiso 1 1 calc R
C18 C 0.6851(3) 0.1445(3) 0.31818(15) 0.0636(12) Uani 1 1 d .
H18 H 0.6669 0.0848 0.3327 0.076 Uiso 1 1 calc R
C19 C 0.9765(3) -0.1254(3) 0.1550(2) 0.0904(15) Uani 1 1 d .
H19 H 1.0014 -0.1423 0.1960 0.109 Uiso 1 1 calc R
C20 C 1.0281(3) -0.1597(4) 0.1085(2) 0.121(2) Uani 1 1 d .
H20 H 1.0860 -0.1997 0.1175 0.145 Uiso 1 1 calc R
C21 C 0.9916(3) -0.1329(4) 0.0475(2) 0.1131(18) Uani 1 1 d .
H21 H 1.0268 -0.1524 0.0151 0.136 Uiso 1 1 calc R
C22 C 0.9030(3) -0.0772(3) 0.03574(19) 0.0938(16) Uani 1 1 d .
H22 H 0.8755 -0.0618 -0.0051 0.113 Uiso 1 1 calc R
C23 C 0.8540(3) -0.0436(3) 0.08567(16) 0.0642(12) Uani 1 1 d .
C24 C 0.7616(3) 0.0148(2) 0.07682(15) 0.0536(11) Uani 1 1 d .
C25 C 0.6281(2) 0.1154(2) 0.04154(14) 0.0481(10) Uani 1 1 d .
C26 C 0.6332(2) 0.0990(2) 0.10586(13) 0.0419(9) Uani 1 1 d .
C27 C 0.5511(2) 0.1688(2) -0.00073(13) 0.0473(9) Uani 1 1 d .
C28 C 0.4895(3) 0.1259(3) -0.05075(15) 0.0629(12) Uani 1 1 d .
H28 H 0.4976 0.0609 -0.0590 0.075 Uiso 1 1 calc R
C29 C 0.4161(3) 0.1801(3) -0.08837(16) 0.0675(12) Uani 1 1 d .
H29 H 0.3733 0.1518 -0.1216 0.081 Uiso 1 1 calc R
C30 C 0.4070(3) 0.2765(3) -0.07608(17) 0.0737(13) Uani 1 1 d .
H30 H 0.3596 0.3146 -0.1016 0.088 Uiso 1 1 calc R
C31 C 0.4688(3) 0.3154(3) -0.02578(15) 0.0590(11) Uani 1 1 d .
H31 H 0.4618 0.3804 -0.0172 0.071 Uiso 1 1 calc R
C32 C 0.5591(2) 0.1303(2) 0.14849(13) 0.0447(9) Uani 1 1 d .
C33 C 0.5155(2) 0.0630(3) 0.18467(15) 0.0583(11) Uani 1 1 d .
H33 H 0.5312 -0.0019 0.1819 0.070 Uiso 1 1 calc R
C34 C 0.4490(3) 0.0939(3) 0.22455(17) 0.0723(12) Uani 1 1 d .
H34 H 0.4200 0.0504 0.2498 0.087 Uiso 1 1 calc R
C35 C 0.4260(3) 0.1900(3) 0.22674(17) 0.0730(13) Uani 1 1 d .
H35 H 0.3799 0.2119 0.2529 0.088 Uiso 1 1 calc R
C36 C 0.4718(2) 0.2546(3) 0.18964(16) 0.0670(12) Uani 1 1 d .
H36 H 0.4556 0.3196 0.1912 0.080 Uiso 1 1 calc R
C37 C 0.2681(4) 0.2614(7) 0.0521(2) 0.244(4) Uani 1 1 d .
H37A H 0.3163 0.3124 0.0653 0.366 Uiso 1 1 calc R
H37B H 0.2349 0.2736 0.0103 0.366 Uiso 1 1 calc R
H37C H 0.3054 0.2015 0.0532 0.366 Uiso 1 1 calc R

loop_
_atom_site_aniso_label
_atom_site_aniso_U_11
_atom_site_aniso_U_22
_atom_site_aniso_U_33
_atom_site_aniso_U_23
_atom_site_aniso_U_13
_atom_site_aniso_U_12
Cd1 0.05402(13) 0.04026(14) 0.04757(13) 0.00116(10) 0.00190(11) -0.00204(11)
Cd2 0.04974(13) 0.04410(14) 0.05288(14) 0.00291(11) 0.00549(11) -0.00233(11)
Cl1 0.1172(8) 0.0471(6) 0.0811(6) 0.0016(5) 0.0192(6) 0.0205(5)
Cl2 0.0912(6) 0.0551(6) 0.1060(7) 0.0207(5) 0.0406(5) -0.0028(5)
O1 0.129(3) 0.334(6) 0.144(3) -0.069(3) 0.050(2) -0.084(3)
O2 0.319(13) 0.189(10) 0.237(10) -0.044(9) -0.110(9) 0.046(10)
N1 0.0553(15) 0.0609(18) 0.0439(15) 0.0066(13) -0.0014(12) -0.0046(14)
N2 0.0473(13) 0.0441(15) 0.0393(13) 0.0040(11) 0.0055(11) -0.0001(12)
N3 0.088(2) 0.068(2) 0.081(2) -0.0007(18) -0.0002(17) -0.0082(19)
N4 0.0464(13) 0.0449(16) 0.0473(14) 0.0053(12) 0.0044(11) -0.0048(13)
N5 0.0488(13) 0.0476(16) 0.0510(15) 0.0100(12) 0.0138(11) 0.0039(13)
N6 0.0634(16) 0.0626(19) 0.0644(18) -0.0054(15) 0.0033(14) 0.0168(15)
N7 0.0495(14) 0.0376(15) 0.0535(15) -0.0065(12) 0.0085(12) -0.0015(12)
N8 0.082(2) 0.071(2) 0.093(2) -0.0055(19) 0.0053(18) -0.0007(19)
N9 0.0500(14) 0.0502(17) 0.0457(15) 0.0006(12) -0.0012(12) -0.0044(13)
N10 0.0472(13) 0.0488(16) 0.0485(14) 0.0068(12) 0.0130(11) 0.0048(13)
C1 0.085(2) 0.068(3) 0.052(2) 0.0139(19) -0.0182(18) -0.008(2)
C2 0.099(3) 0.089(3) 0.045(2) 0.0179(19) -0.0044(19) -0.031(2)
C3 0.088(2) 0.085(3) 0.073(2) 0.006(2) 0.022(2) -0.027(2)
C4 0.075(2) 0.072(3) 0.0509(19) 0.0064(18) 0.0187(17) -0.009(2)
C5 0.0670(19) 0.0455(19) 0.0378(16) -0.0004(14) 0.0075(15) -0.0110(17)
C6 0.0497(17) 0.0421(18) 0.0461(17) 0.0000(15) -0.0001(14) -0.0001(16)
C7 0.0422(16) 0.0392(18) 0.0499(18) 0.0083(14) 0.0026(14) -0.0096(14)
C8 0.0515(17) 0.0385(18) 0.0488(17) 0.0025(14) 0.0094(14) -0.0020(15)
C9 0.0434(16) 0.060(2) 0.0507(19) -0.0040(16) 0.0045(14) -0.0020(16)
C10 0.058(2) 0.067(2) 0.071(2) 0.0223(18) -0.0020(18) -0.0113(19)
C11 0.0459(19) 0.088(3) 0.086(3) -0.001(2) -0.0123(19) 0.000(2)
C12 0.068(2) 0.060(2) 0.074(2) 0.0228(19) 0.0018(19) 0.004(2)
C13 0.0554(19) 0.065(2) 0.060(2) 0.0109(17) 0.0021(17) -0.0104(18)
C14 0.0493(17) 0.051(2) 0.0388(16) -0.0035(15) 0.0007(14) -0.0026(16)
C15 0.074(2) 0.052(2) 0.060(2) -0.0034(17) 0.0154(17) 0.0030(19)
C16 0.090(2) 0.067(3) 0.071(2) -0.0064(19) 0.022(2) 0.026(2)
C17 0.094(2) 0.078(3) 0.069(2) 0.012(2) 0.0366(19) 0.022(2)
C18 0.068(2) 0.071(2) 0.054(2) 0.0148(18) 0.0167(16) 0.001(2)
C19 0.083(2) 0.094(3) 0.088(3) -0.018(2) -0.011(2) 0.041(2)
C20 0.094(3) 0.133(4) 0.129(4) -0.022(3) -0.007(3) 0.068(3)
C21 0.096(3) 0.132(4) 0.112(3) -0.042(3) 0.017(2) 0.055(3)
C22 0.088(3) 0.109(4) 0.084(3) -0.029(2) 0.013(2) 0.023(3)
C23 0.059(2) 0.060(2) 0.071(2) -0.0149(19) 0.0031(18) -0.0005(19)
C24 0.0545(18) 0.047(2) 0.057(2) -0.0082(16) 0.0001(16) 0.0059(16)
C25 0.0581(18) 0.0381(18) 0.0487(18) -0.0035(14) 0.0090(15) 0.0019(16)
C26 0.0420(15) 0.0400(18) 0.0447(17) 0.0023(14) 0.0097(13) -0.0054(14)
C27 0.0574(17) 0.0440(19) 0.0418(16) -0.0047(14) 0.0113(14) -0.0047(16)
C28 0.074(2) 0.056(2) 0.057(2) -0.0038(17) 0.0058(17) -0.0156(19)
C29 0.064(2) 0.076(3) 0.057(2) 0.0072(18) -0.0124(17) -0.0286(19)
C30 0.079(2) 0.070(3) 0.064(2) 0.013(2) -0.014(2) -0.006(2)
C31 0.063(2) 0.052(2) 0.060(2) 0.0033(17) -0.0005(17) 0.0056(18)
C32 0.0385(15) 0.0473(19) 0.0463(17) 0.0007(15) -0.0012(13) -0.0011(15)
C33 0.0569(18) 0.054(2) 0.066(2) 0.0074(17) 0.0168(16) 0.0042(18)
C34 0.071(2) 0.072(3) 0.079(2) 0.023(2) 0.0291(18) 0.010(2)
C35 0.070(2) 0.081(3) 0.074(2) 0.009(2) 0.0309(18) 0.013(2)
C36 0.0589(19) 0.069(2) 0.078(2) 0.009(2) 0.0235(17) 0.0224(19)
C37 0.102(3) 0.504(13) 0.146(4) -0.110(6) 0.084(3) -0.079(5)

loop_
_atom_type_symbol
_atom_type_description
_atom_type_scat_dispersion_real
_atom_type_scat_dispersion_imag
_atom_type_scat_source
C C 0.0033 0.0016 'International Tables Vol C Tables 4.2.6.8 and 6.1.1.4'
H H 0.0000 0.0000 'International Tables Vol C Tables 4.2.6.8 and 6.1.1.4'
Cd Cd -0.8075 1.2024 'International Tables Vol C Tables 4.2.6.8 and 6.1.1.4'
Cl Cl 0.1484 0.1585 'International Tables Vol C Tables 4.2.6.8 and 6.1.1.4'
N N 0.0061 0.0033 'International Tables Vol C Tables 4.2.6.8 and 6.1.1.4'
O O 0.0106 0.0060 'International Tables Vol C Tables 4.2.6.8 and 6.1.1.4'

loop_
_geom_angle_atom_site_label_1
_geom_angle_atom_site_label_2
_geom_angle_atom_site_label_3
_geom_angle
N2 Cd1 N9 130.04(9)
N2 Cd1 N10 98.14(9)
N9 Cd1 N10 81.89(9)
N2 Cd1 N1 72.41(9)
N9 Cd1 N1 88.85(9)
N10 Cd1 N1 157.59(9)
N2 Cd1 Cl1 122.57(7)
N9 Cd1 Cl1 106.57(7)
N10 Cd1 Cl1 98.55(7)
N1 Cd1 Cl1 103.66(7)
N7 Cd2 N4 131.30(9)
N7 Cd2 N5 98.31(9)
N4 Cd2 N5 82.94(9)
N7 Cd2 N6 72.27(9)
N4 Cd2 N6 86.51(9)
N5 Cd2 N6 155.20(9)
N7 Cd2 Cl2 122.60(7)
N4 Cd2 Cl2 105.11(7)
N5 Cd2 Cl2 98.11(7)
N6 Cd2 Cl2 106.30(8)
C37 O1 H1 109.5
H2A O2 H2B 114.1(19)
C1 N1 C5 118.6(3)
C1 N1 Cd1 128.8(2)
C5 N1 Cd1 112.5(2)
C6 N2 C8 106.8(2)
C6 N2 Cd1 115.99(18)
C8 N2 Cd1 133.6(2)
C6 N3 C7 105.0(3)
C9 N4 C13 119.0(3)
C9 N4 Cd2 116.79(18)
C13 N4 Cd2 123.2(2)
C18 N5 C14 118.3(3)
C18 N5 Cd2 125.5(2)
C14 N5 Cd2 116.2(2)
C19 N6 C23 119.9(3)
C19 N6 Cd2 128.2(2)
C23 N6 Cd2 111.6(2)
C26 N7 C24 107.2(2)
C26 N7 Cd2 132.7(2)
C24 N7 Cd2 116.69(19)
C24 N8 C25 105.1(3)
C31 N9 C27 119.5(3)
C31 N9 Cd1 121.4(2)
C27 N9 Cd1 119.12(18)
C32 N10 C36 118.2(3)
C32 N10 Cd1 118.19(19)
C36 N10 Cd1 123.2(2)
N1 C1 C2 122.9(3)
N1 C1 H1A 118.5
C2 C1 H1A 118.5
C3 C2 C1 117.6(3)
C3 C2 H2 121.2
C1 C2 H2 121.2
C2 C3 C4 121.0(4)
C2 C3 H3 119.5
C4 C3 H3 119.5
C5 C4 C3 118.5(3)
C5 C4 H4 120.7
C3 C4 H4 120.7
N1 C5 C4 121.3(3)
N1 C5 C6 116.6(3)
C4 C5 C6 122.0(3)
N2 C6 N3 112.5(3)
N2 C6 C5 119.1(3)
N3 C6 C5 128.3(3)
C8 C7 N3 105.6(3)
C8 C7 C9 130.0(3)
N3 C7 C9 124.2(3)
N2 C8 C7 110.1(3)
N2 C8 C14 119.0(3)
C7 C8 C14 130.5(3)
N4 C9 C10 119.2(3)
N4 C9 C7 118.8(3)
C10 C9 C7 122.0(3)
C11 C10 C9 121.3(3)
C11 C10 H10 119.3
C9 C10 H10 119.3
C10 C11 C12 118.6(3)
C10 C11 H11 120.7
C12 C11 H11 120.7
C13 C12 C11 117.7(3)
C13 C12 H12 121.1
C11 C12 H12 121.1
N4 C13 C12 124.1(3)
N4 C13 H13 117.9
C12 C13 H13 117.9
N5 C14 C15 122.5(3)
N5 C14 C8 117.7(3)
C15 C14 C8 119.8(3)
C14 C15 C16 118.0(3)
C14 C15 H15 121.0
C16 C15 H15 121.0
C17 C16 C15 119.8(4)
C17 C16 H16 120.1
C15 C16 H16 120.1
C18 C17 C16 118.5(4)
C18 C17 H17 120.7
C16 C17 H17 120.7
N5 C18 C17 122.8(4)
N5 C18 H18 118.6
C17 C18 H18 118.6
N6 C19 C20 123.2(4)
N6 C19 H19 118.4
C20 C19 H19 118.4
C19 C20 C21 118.2(4)
C19 C20 H20 120.9
C21 C20 H20 120.9
C22 C21 C20 119.3(4)
C22 C21 H21 120.4
C20 C21 H21 120.4
C21 C22 C23 119.8(4)
C21 C22 H22 120.1
C23 C22 H22 120.1
N6 C23 C22 119.6(3)
N6 C23 C24 117.6(3)
C22 C23 C24 122.8(3)
N7 C24 N8 110.5(3)
N7 C24 C23 119.8(3)
N8 C24 C23 129.6(3)
C26 C25 N8 106.1(3)
C26 C25 C27 129.7(3)
N8 C25 C27 123.9(3)
N7 C26 C25 111.0(3)
N7 C26 C32 119.9(3)
C25 C26 C32 128.7(3)
N9 C27 C28 120.4(3)
N9 C27 C25 117.1(3)
C28 C27 C25 122.5(3)
C29 C28 C27 119.6(3)
C29 C28 H28 120.2
C27 C28 H28 120.2
C30 C29 C28 119.2(3)
C30 C29 H29 120.4
C28 C29 H29 120.4
C31 C30 C29 119.0(3)
C31 C30 H30 120.5
C29 C30 H30 120.5
N9 C31 C30 122.3(3)
N9 C31 H31 118.9
C30 C31 H31 118.9
N10 C32 C33 122.7(3)
N10 C32 C26 117.2(3)
C33 C32 C26 120.0(3)
C34 C33 C32 118.9(3)
C34 C33 H33 120.5
C32 C33 H33 120.5
C33 C34 C35 119.1(4)
C33 C34 H34 120.5
C35 C34 H34 120.5
C34 C35 C36 119.9(3)
C34 C35 H35 120.1
C36 C35 H35 120.1
N10 C36 C35 121.2(3)
N10 C36 H36 119.4
C35 C36 H36 119.4
O1 C37 H37A 109.5
O1 C37 H37B 109.5
H37A C37 H37B 109.5
O1 C37 H37C 109.5
H37A C37 H37C 109.5
H37B C37 H37C 109.5

loop_
_geom_bond_atom_site_label_1
_geom_bond_atom_site_label_2
_geom_bond_distance
Cd1 N2 2.223(2)
Cd1 N9 2.329(2)
Cd1 N10 2.359(3)
Cd1 N1 2.418(3)
Cd1 Cl1 2.4420(12)
Cd2 N7 2.208(2)
Cd2 N4 2.299(2)
Cd2 N5 2.362(3)
Cd2 N6 2.426(3)
Cd2 Cl2 2.4398(11)
O1 C37 1.297(6)
O1 H1 0.8200
O2 H2A 0.850(8)
O2 H2B 0.853(6)
N1 C1 1.333(4)
N1 C5 1.338(4)
N2 C6 1.357(4)
N2 C8 1.374(4)
N3 C6 1.379(4)
N3 C7 1.455(4)
N4 C9 1.339(4)
N4 C13 1.346(4)
N5 C18 1.345(4)
N5 C14 1.348(4)
N6 C19 1.330(5)
N6 C23 1.348(4)
N7 C26 1.358(4)
N7 C24 1.367(4)
N8 C24 1.423(4)
N8 C25 1.433(4)
N9 C31 1.343(4)
N9 C27 1.352(4)
N10 C32 1.337(4)
N10 C36 1.357(4)
C1 C2 1.393(5)
C1 H1A 0.9300
C2 C3 1.337(5)
C2 H2 0.9300
C3 C4 1.382(5)
C3 H3 0.9300
C4 C5 1.381(5)
C4 H4 0.9300
C5 C6 1.479(4)
C7 C8 1.409(4)
C7 C9 1.457(4)
C8 C14 1.470(4)
C9 C10 1.397(4)
C10 C11 1.365(5)
C10 H10 0.9300
C11 C12 1.388(5)
C11 H11 0.9300
C12 C13 1.355(5)
C12 H12 0.9300
C13 H13 0.9300
C14 C15 1.379(5)
C15 C16 1.392(5)
C15 H15 0.9300
C16 C17 1.378(6)
C16 H16 0.9300
C17 C18 1.371(5)
C17 H17 0.9300
C18 H18 0.9300
C19 C20 1.372(6)
C19 H19 0.9300
C20 C21 1.388(7)
C20 H20 0.9300
C21 C22 1.374(6)
C21 H21 0.9300
C22 C23 1.409(5)
C22 H22 0.9300
C23 C24 1.433(5)
C25 C26 1.405(4)
C25 C27 1.456(4)
C26 C32 1.487(4)
C27 C28 1.384(4)
C28 C29 1.383(5)
C28 H28 0.9300
C29 C30 1.375(5)
C29 H29 0.9300
C30 C31 1.367(5)
C30 H30 0.9300
C31 H31 0.9300
C32 C33 1.391(5)
C33 C34 1.370(5)
C33 H33 0.9300
C34 C35 1.372(5)
C34 H34 0.9300
C35 C36 1.394(5)
C35 H35 0.9300
C36 H36 0.9300
C37 H37A 0.9600
C37 H37B 0.9600
C37 H37C 0.9600

loop_
_geom_hbond_atom_site_label_D
_geom_hbond_atom_site_label_H
_geom_hbond_atom_site_label_A
_geom_hbond_distance_DH
_geom_hbond_distance_HA
_geom_hbond_distance_DA
_geom_hbond_angle_DHA
O1 H1 O2 0.82 2.24 3.045(10) 167.0

loop_
_geom_torsion_atom_site_label_1
_geom_torsion_atom_site_label_2
_geom_torsion_atom_site_label_3
_geom_torsion_atom_site_label_4
_geom_torsion
N2 Cd1 N1 C1 -171.7(3)
N9 Cd1 N1 C1 55.3(3)
N10 Cd1 N1 C1 120.6(3)
Cl1 Cd1 N1 C1 -51.4(3)
N2 Cd1 N1 C5 11.6(2)
N9 Cd1 N1 C5 -121.3(2)
N10 Cd1 N1 C5 -56.1(3)
Cl1 Cd1 N1 C5 131.9(2)
N9 Cd1 N2 C6 56.8(3)
N10 Cd1 N2 C6 143.0(2)
N1 Cd1 N2 C6 -16.1(2)
Cl1 Cd1 N2 C6 -111.4(2)
N9 Cd1 N2 C8 -98.5(3)
N10 Cd1 N2 C8 -12.3(3)
N1 Cd1 N2 C8 -171.4(3)
Cl1 Cd1 N2 C8 93.3(3)
N7 Cd2 N4 C9 20.9(3)
N5 Cd2 N4 C9 -74.0(2)
N6 Cd2 N4 C9 83.5(2)
Cl2 Cd2 N4 C9 -170.5(2)
N7 Cd2 N4 C13 -147.6(2)
N5 Cd2 N4 C13 117.6(3)
N6 Cd2 N4 C13 -84.9(3)
Cl2 Cd2 N4 C13 21.0(3)
N7 Cd2 N5 C18 114.4(2)
N4 Cd2 N5 C18 -114.8(2)
N6 Cd2 N5 C18 179.7(2)
Cl2 Cd2 N5 C18 -10.4(2)
N7 Cd2 N5 C14 -62.5(2)
N4 Cd2 N5 C14 68.4(2)
N6 Cd2 N5 C14 2.8(3)
Cl2 Cd2 N5 C14 172.70(18)
N7 Cd2 N6 C19 -175.7(3)
N4 Cd2 N6 C19 48.7(3)
N5 Cd2 N6 C19 113.5(3)
Cl2 Cd2 N6 C19 -56.0(3)
N7 Cd2 N6 C23 10.6(2)
N4 Cd2 N6 C23 -125.0(2)
N5 Cd2 N6 C23 -60.2(3)
Cl2 Cd2 N6 C23 130.3(2)
N4 Cd2 N7 C26 -100.3(3)
N5 Cd2 N7 C26 -12.4(3)
N6 Cd2 N7 C26 -168.8(3)
Cl2 Cd2 N7 C26 92.8(3)
N4 Cd2 N7 C24 56.0(3)
N5 Cd2 N7 C24 143.9(2)
N6 Cd2 N7 C24 -12.5(2)
Cl2 Cd2 N7 C24 -110.9(2)
N2 Cd1 N9 C31 -152.7(2)
N10 Cd1 N9 C31 113.5(3)
N1 Cd1 N9 C31 -87.0(3)
Cl1 Cd1 N9 C31 16.9(3)
N2 Cd1 N9 C27 28.2(3)
N10 Cd1 N9 C27 -65.7(2)
N1 Cd1 N9 C27 93.8(2)
Cl1 Cd1 N9 C27 -162.2(2)
N2 Cd1 N10 C32 -58.2(2)
N9 Cd1 N10 C32 71.3(2)
N1 Cd1 N10 C32 4.8(3)
Cl1 Cd1 N10 C32 176.99(19)
N2 Cd1 N10 C36 114.4(2)
N9 Cd1 N10 C36 -116.1(2)
N1 Cd1 N10 C36 177.4(2)
Cl1 Cd1 N10 C36 -10.5(2)
C5 N1 C1 C2 1.3(5)
Cd1 N1 C1 C2 -175.2(3)
N1 C1 C2 C3 -1.8(6)
C1 C2 C3 C4 1.7(6)
C2 C3 C4 C5 -1.2(6)
C1 N1 C5 C4 -0.7(5)
Cd1 N1 C5 C4 176.3(3)
C1 N1 C5 C6 177.0(3)
Cd1 N1 C5 C6 -6.0(3)
C3 C4 C5 N1 0.7(5)
C3 C4 C5 C6 -176.9(3)
C8 N2 C6 N3 -1.0(4)
Cd1 N2 C6 N3 -162.6(2)
C8 N2 C6 C5 -178.7(3)
Cd1 N2 C6 C5 19.7(4)
C7 N3 C6 N2 2.6(4)
C7 N3 C6 C5 -179.9(3)
N1 C5 C6 N2 -8.4(4)
C4 C5 C6 N2 169.2(3)
N1 C5 C6 N3 174.2(3)
C4 C5 C6 N3 -8.1(5)
C6 N3 C7 C8 -3.1(3)
C6 N3 C7 C9 -177.7(3)
C6 N2 C8 C7 -1.1(3)
Cd1 N2 C8 C7 155.8(2)
C6 N2 C8 C14 172.7(3)
Cd1 N2 C8 C14 -30.4(4)
N3 C7 C8 N2 2.6(3)
C9 C7 C8 N2 176.8(3)
N3 C7 C8 C14 -170.2(3)
C9 C7 C8 C14 3.9(6)
C13 N4 C9 C10 2.4(5)
Cd2 N4 C9 C10 -166.6(2)
C13 N4 C9 C7 -180.0(3)
Cd2 N4 C9 C7 11.0(4)
C8 C7 C9 N4 50.4(5)
N3 C7 C9 N4 -136.4(3)
C8 C7 C9 C10 -132.1(4)
N3 C7 C9 C10 41.1(5)
N4 C9 C10 C11 -0.5(5)
C7 C9 C10 C11 -178.0(3)
C9 C10 C11 C12 -2.4(6)
C10 C11 C12 C13 3.4(6)
C9 N4 C13 C12 -1.4(5)
Cd2 N4 C13 C12 166.8(3)
C11 C12 C13 N4 -1.5(6)
C18 N5 C14 C15 0.0(4)
Cd2 N5 C14 C15 177.1(2)
C18 N5 C14 C8 -179.4(3)
Cd2 N5 C14 C8 -2.3(3)
N2 C8 C14 N5 128.3(3)
C7 C8 C14 N5 -59.4(4)
N2 C8 C14 C15 -51.1(4)
C7 C8 C14 C15 121.2(4)
N5 C14 C15 C16 -0.1(5)
C8 C14 C15 C16 179.2(3)
C14 C15 C16 C17 1.3(5)
C15 C16 C17 C18 -2.3(5)
C14 N5 C18 C17 -1.1(4)
Cd2 N5 C18 C17 -177.9(2)
C16 C17 C18 N5 2.2(5)
C23 N6 C19 C20 0.5(6)
Cd2 N6 C19 C20 -172.8(3)
N6 C19 C20 C21 1.0(7)
C19 C20 C21 C22 -3.0(7)
C20 C21 C22 C23 3.6(7)
C19 N6 C23 C22 0.1(5)
Cd2 N6 C23 C22 174.4(3)
C19 N6 C23 C24 178.2(3)
Cd2 N6 C23 C24 -7.5(4)
C21 C22 C23 N6 -2.2(6)
C21 C22 C23 C24 179.8(4)
C26 N7 C24 N8 -1.1(4)
Cd2 N7 C24 N8 -163.1(2)
C26 N7 C24 C23 175.8(3)
Cd2 N7 C24 C23 13.8(4)
C25 N8 C24 N7 1.5(4)
C25 N8 C24 C23 -175.1(3)
N6 C23 C24 N7 -3.4(5)
C22 C23 C24 N7 174.7(3)
N6 C23 C24 N8 172.9(3)
C22 C23 C24 N8 -9.1(6)
C24 N8 C25 C26 -1.2(3)
C24 N8 C25 C27 -175.8(3)
C24 N7 C26 C25 0.3(3)
Cd2 N7 C26 C25 158.2(2)
C24 N7 C26 C32 174.2(3)
Cd2 N7 C26 C32 -27.9(4)
N8 C25 C26 N7 0.6(3)
C27 C25 C26 N7 174.7(3)
N8 C25 C26 C32 -172.6(3)
C27 C25 C26 C32 1.5(5)
C31 N9 C27 C28 -1.6(5)
Cd1 N9 C27 C28 177.5(2)
C31 N9 C27 C25 -179.8(3)
Cd1 N9 C27 C25 -0.6(4)
C26 C25 C27 N9 60.1(5)
N8 C25 C27 N9 -126.7(3)
C26 C25 C27 C28 -118.0(4)
N8 C25 C27 C28 55.2(5)
N9 C27 C28 C29 0.5(5)
C25 C27 C28 C29 178.6(3)
C27 C28 C29 C30 1.3(5)
C28 C29 C30 C31 -2.0(6)
C27 N9 C31 C30 1.0(5)
Cd1 N9 C31 C30 -178.2(3)
C29 C30 C31 N9 0.9(6)
C36 N10 C32 C33 -2.2(4)
Cd1 N10 C32 C33 170.7(2)
C36 N10 C32 C26 179.7(2)
Cd1 N10 C32 C26 -7.4(3)
N7 C26 C32 N10 130.8(3)
C25 C26 C32 N10 -56.5(4)
N7 C26 C32 C33 -47.4(4)
C25 C26 C32 C33 125.3(3)
N10 C32 C33 C34 0.6(4)
C26 C32 C33 C34 178.7(3)
C32 C33 C34 C35 1.2(5)
C33 C34 C35 C36 -1.3(5)
C32 N10 C36 C35 2.1(4)
Cd1 N10 C36 C35 -170.5(2)
C34 C35 C36 N10 -0.3(5)
